data_4131176
loop_
_publ_author_name
'Pramanik, Susnata'
'Aprahamian, Ivan'

_publ_section_title
;
 Hydrazone Switch-Based Negative Feedback Loop.
;
_journal_issue 46
_journal_name_full 'Journal of the American Chemical Society'
_journal_page_first 15142
_journal_page_last 15145
_journal_paper_doi 10.1021/jacs.6b10542
_journal_volume 138
_journal_year 2016
_chemical_absolute_configuration ad
_chemical_formula_moiety 'C46 H48 N10 O2 Zn2, 2(Cl O4)'
_chemical_formula_sum 'C46 H48 Cl2 N10 O10 Zn2'
_chemical_formula_weight 1102.58
_space_group_crystal_system tetragonal
_space_group_IT_number 92
_space_group_name_Hall 'P 4abw 2nw'
_space_group_name_H-M_alt 'P 41 21 2'
_atom_sites_solution_hydrogens geom
_audit_creation_date 2016-01-17
_audit_creation_method
;
Olex2 1.2-alpha
(compiled 2015.11.10 svn.r3248 for OlexSys, GUI svn.r5133)
;
_cell_angle_alpha 90
_cell_angle_beta 90
_cell_angle_gamma 90
_cell_formula_units_Z 8
_cell_length_a 24.5299(16)
_cell_length_b 24.5299(16)
_cell_length_c 16.0593(11)
_cell_measurement_reflns_used 9972
_cell_measurement_temperature 173(2)
_cell_measurement_theta_max 23.009
_cell_measurement_theta_min 2.248
_cell_volume 9663.1(11)
_computing_cell_refinement 'SAINT v8.34A (Bruker, 2013)'
_computing_data_reduction 'SAINT v8.34A (Bruker, 2013)'
_computing_molecular_graphics 'Olex2 (Dolomanov et al., 2009)'
_computing_publication_material 'Olex2 (Dolomanov et al., 2009)'
_computing_structure_refinement 'ShelXL (Sheldrick, 2015)'
_computing_structure_solution 'ShelXS (Sheldrick, 2008)'
_diffrn_ambient_temperature 173.15
_diffrn_measured_fraction_theta_full 1.000
_diffrn_measured_fraction_theta_max 1.000
_diffrn_measurement_device_type 'Bruker APEX-II CCD'
_diffrn_measurement_method '\f and \w scans'
_diffrn_radiation_type MoK\a
_diffrn_radiation_wavelength 0.71073
_diffrn_reflns_av_R_equivalents 0.1143
_diffrn_reflns_av_unetI/netI 0.0705
_diffrn_reflns_Laue_measured_fraction_full 1.000
_diffrn_reflns_Laue_measured_fraction_max 1.000
_diffrn_reflns_limit_h_max 29
_diffrn_reflns_limit_h_min -29
_diffrn_reflns_limit_k_max 29
_diffrn_reflns_limit_k_min -29
_diffrn_reflns_limit_l_max 19
_diffrn_reflns_limit_l_min -19
_diffrn_reflns_number 80850
_diffrn_reflns_point_group_measured_fraction_full 1.000
_diffrn_reflns_point_group_measured_fraction_max 1.000
_diffrn_reflns_theta_full 25.242
_diffrn_reflns_theta_max 25.364
_diffrn_reflns_theta_min 1.516
_diffrn_standards_number 0
_exptl_absorpt_coefficient_mu 1.172
_exptl_absorpt_correction_T_max 0.7452
_exptl_absorpt_correction_T_min 0.6751
_exptl_absorpt_correction_type multi-scan
_exptl_absorpt_process_details
;
SADABS-2014/5 (Bruker,2014) was used for absorption correction.
wR2(int) was 0.0776 before and 0.0733 after correction.
The Ratio of minimum to maximum transmission is 0.9059.
The \l/2 correction factor is 0.00150.
;
_exptl_crystal_colour red
_exptl_crystal_colour_primary red
_exptl_crystal_density_diffrn 1.516
_exptl_crystal_description chunk
_exptl_crystal_F_000 4544
_exptl_crystal_size_max 0.227
_exptl_crystal_size_mid 0.116
_exptl_crystal_size_min 0.06
_refine_diff_density_max 0.465
_refine_diff_density_min -0.405
_refine_diff_density_rms 0.083
_refine_ls_abs_structure_details
;
 Flack x determined using 2233 quotients [(I+)-(I-)]/[(I+)+(I-)]
 (Parsons, Flack and Wagner, Acta Cryst. B69 (2013) 249-259).
;
_refine_ls_abs_structure_Flack -0.005(9)
_refine_ls_extinction_method none
_refine_ls_goodness_of_fit_ref 1.025
_refine_ls_hydrogen_treatment constr
_refine_ls_matrix_type full
_refine_ls_number_parameters 637
_refine_ls_number_reflns 8883
_refine_ls_number_restraints 0
_refine_ls_restrained_S_all 1.025
_refine_ls_R_factor_all 0.0907
_refine_ls_R_factor_gt 0.0524
_refine_ls_shift/su_max 0.001
_refine_ls_shift/su_mean 0.000
_refine_ls_structure_factor_coef Fsqd
_refine_ls_weighting_details 'w=1/[\s^2^(Fo^2^)+(0.0630P)^2^+5.5762P] where P=(Fo^2^+2Fc^2^)/3'
_refine_ls_weighting_scheme calc
_refine_ls_wR_factor_gt 0.1152
_refine_ls_wR_factor_ref 0.1356
_reflns_Friedel_coverage 0.783
_reflns_Friedel_fraction_full 1.000
_reflns_Friedel_fraction_max 1.000
_reflns_number_gt 6271
_reflns_number_total 8883
_reflns_threshold_expression 'I > 2\s(I)'
_cod_data_source_file ja6b10542_si_002.cif
_cod_data_source_block ia116a1
_cod_original_cell_volume 9663.1(14)
_cod_database_code 4131176
_shelxl_version_number 2014-3
_shelx_space_group_comment
;
The symmetry employed for this shelxl refinement is uniquely defined
by the following loop, which should always be used as a source of
symmetry information in preference to the above space-group names.
They are only intended as comments.
;
_shelx_estimated_absorpt_t_max 0.933
_shelx_estimated_absorpt_t_min 0.777
_olex2_refinement_description
;
1. Fixed Uiso
 At 1.2 times of:
  All C(H) groups, All C(H,H) groups
 At 1.5 times of:
  All C(H,H,H) groups
2.a Secondary CH2 refined with riding coordinates:
 C18A(H18A,H18B), C19A(H19A,H19B), C20A(H20A,H20B), C18B(H18C,H18D), C19B(H19C,
 H19D), C20B(H20C,H20D)
2.b Aromatic/amide H refined with riding coordinates:
 C1A(H1A), C2A(H2A), C3A(H3A), C7A(H7A), C8A(H8A), C9A(H9A), C13A(H13A),
 C14A(H14A), C15A(H15A), C1B(H1B), C2B(H2B), C3B(H3B), C7B(H7B), C8B(H8B),
 C9B(H9B), C13B(H13B), C14B(H14B), C15B(H15B)
2.c Idealised Me refined as rotating group:
 C16A(H16A,H16B,H16C), C21A(H21A,H21B,H21C), C23A(H23A,H23B,H23C), C16B(H16D,
 H16E,H16F), C21B(H21D,H21E,H21F), C23B(H23D,H23E,H23F)
;
_olex2_submission_special_instructions 'No special instructions were received'

loop_
_space_group_symop_operation_xyz
'x, y, z'
'-y+1/2, x+1/2, z+1/4'
'-x, -y, z+1/2'
'y+1/2, -x+1/2, z+3/4'
'x+1/2, -y+1/2, -z+3/4'
'-x+1/2, y+1/2, -z+1/4'
'y, x, -z'
'-y, -x, -z+1/2'

loop_
_atom_site_label
_atom_site_type_symbol
_atom_site_fract_x
_atom_site_fract_y
_atom_site_fract_z
_atom_site_U_iso_or_equiv
_atom_site_adp_type
_atom_site_occupancy
_atom_site_site_symmetry_order
_atom_site_calc_flag
_atom_site_refinement_flags_posn
Zn1A Zn 0.67487(3) 0.54465(3) 0.25725(5) 0.0311(2) Uani 1 1 d .
O1A O 0.6753(2) 0.4833(2) 0.3430(3) 0.0340(13) Uani 1 1 d .
N1A N 0.6503(3) 0.6206(3) 0.2063(4) 0.0339(16) Uani 1 1 d .
N2A N 0.6889(2) 0.5946(2) 0.3563(4) 0.0291(15) Uani 1 1 d .
N3A N 0.6999(2) 0.5846(3) 0.4339(4) 0.0294(15) Uani 1 1 d .
N4A N 0.7664(3) 0.5264(3) 0.5762(4) 0.0329(15) Uani 1 1 d .
N5A N 0.6094(3) 0.5047(3) 0.1986(4) 0.0414(18) Uani 1 1 d .
C1A C 0.6281(4) 0.6321(4) 0.1336(5) 0.045(2) Uani 1 1 d .
H1A H 0.6171 0.6026 0.0993 0.053 Uiso 1 1 calc R
C2A C 0.6200(4) 0.6843(4) 0.1041(6) 0.051(2) Uani 1 1 d .
H2A H 0.6034 0.6904 0.0514 0.061 Uiso 1 1 calc R
C3A C 0.6364(3) 0.7271(4) 0.1526(6) 0.046(2) Uani 1 1 d .
H3A H 0.6319 0.7634 0.1329 0.056 Uiso 1 1 calc R
C4A C 0.6595(3) 0.7182(3) 0.2304(5) 0.041(2) Uani 1 1 d .
C5A C 0.6655(3) 0.6624(3) 0.2550(5) 0.0337(17) Uani 1 1 d .
C6A C 0.6867(3) 0.6505(3) 0.3357(5) 0.0347(19) Uani 1 1 d .
C7A C 0.7041(4) 0.6921(3) 0.3861(6) 0.049(2) Uani 1 1 d .
H7A H 0.7199 0.6842 0.4387 0.059 Uiso 1 1 calc R
C8A C 0.6985(4) 0.7463(4) 0.3603(6) 0.058(3) Uani 1 1 d .
H8A H 0.7098 0.7748 0.3965 0.070 Uiso 1 1 calc R
C9A C 0.6771(4) 0.7594(4) 0.2838(6) 0.057(3) Uani 1 1 d .
H9A H 0.6742 0.7965 0.2673 0.068 Uiso 1 1 calc R
C10A C 0.7012(3) 0.5330(3) 0.4624(4) 0.0300(18) Uani 1 1 d .
C11A C 0.7140(3) 0.5299(3) 0.5536(5) 0.0308(18) Uani 1 1 d .
C12A C 0.6725(3) 0.5321(3) 0.6137(5) 0.0348(19) Uani 1 1 d .
C13A C 0.6869(4) 0.5259(4) 0.6976(5) 0.045(2) Uani 1 1 d .
H13A H 0.6596 0.5261 0.7395 0.053 Uiso 1 1 calc R
C14A C 0.7402(4) 0.5198(3) 0.7190(5) 0.039(2) Uani 1 1 d .
H14A H 0.7504 0.5148 0.7756 0.047 Uiso 1 1 calc R
C15A C 0.7788(3) 0.5207(3) 0.6579(5) 0.037(2) Uani 1 1 d .
H15A H 0.8160 0.5173 0.6733 0.045 Uiso 1 1 calc R
C16A C 0.6132(4) 0.5404(5) 0.5907(6) 0.059(3) Uani 1 1 d .
H16A H 0.6074 0.5785 0.5749 0.089 Uiso 1 1 calc GR
H16B H 0.5901 0.5314 0.6386 0.089 Uiso 1 1 calc GR
H16C H 0.6038 0.5166 0.5439 0.089 Uiso 1 1 calc GR
C17A C 0.6875(3) 0.4845(3) 0.4191(5) 0.0301(18) Uani 1 1 d .
C18A C 0.6884(3) 0.4306(3) 0.4637(5) 0.037(2) Uani 1 1 d .
H18A H 0.6677 0.4340 0.5164 0.045 Uiso 1 1 calc R
H18B H 0.7266 0.4215 0.4781 0.045 Uiso 1 1 calc R
C19A C 0.6640(4) 0.3835(3) 0.4123(5) 0.039(2) Uani 1 1 d .
H19A H 0.6254 0.3919 0.4001 0.047 Uiso 1 1 calc R
H19B H 0.6836 0.3813 0.3584 0.047 Uiso 1 1 calc R
C20A C 0.6671(4) 0.3288(3) 0.4550(5) 0.051(2) Uani 1 1 d .
H20A H 0.6497 0.3312 0.5105 0.061 Uiso 1 1 calc R
H20B H 0.7058 0.3186 0.4631 0.061 Uiso 1 1 calc R
C21A C 0.6387(5) 0.2849(4) 0.4037(7) 0.074(3) Uani 1 1 d .
H21A H 0.6569 0.2814 0.3496 0.111 Uiso 1 1 calc GR
H21B H 0.6005 0.2951 0.3952 0.111 Uiso 1 1 calc GR
H21C H 0.6405 0.2501 0.4333 0.111 Uiso 1 1 calc GR
C22A C 0.5746(4) 0.4885(3) 0.1627(5) 0.039(2) Uani 1 1 d .
C23A C 0.5276(4) 0.4683(4) 0.1166(6) 0.050(2) Uani 1 1 d .
H23A H 0.5392 0.4562 0.0612 0.075 Uiso 1 1 calc GR
H23B H 0.5005 0.4975 0.1109 0.075 Uiso 1 1 calc GR
H23C H 0.5113 0.4375 0.1466 0.075 Uiso 1 1 calc GR
Zn1B Zn 0.82854(4) 0.53912(4) 0.49520(6) 0.0359(2) Uani 1 1 d .
O1B O 0.8204(2) 0.4776(2) 0.4101(3) 0.0372(13) Uani 1 1 d .
N1B N 0.8667(3) 0.6098(3) 0.5475(4) 0.0371(17) Uani 1 1 d .
N2B N 0.8285(3) 0.5897(2) 0.3949(4) 0.0323(15) Uani 1 1 d .
N3B N 0.8152(3) 0.5812(3) 0.3171(4) 0.0317(15) Uani 1 1 d .
N4B N 0.7371(3) 0.5263(3) 0.1774(4) 0.0301(15) Uani 1 1 d .
N5B N 0.8883(3) 0.4909(3) 0.5548(5) 0.049(2) Uani 1 1 d .
C1B C 0.8865(4) 0.6175(4) 0.6225(6) 0.048(2) Uani 1 1 d .
H1B H 0.8890 0.5871 0.6589 0.058 Uiso 1 1 calc R
C2B C 0.9043(3) 0.6684(4) 0.6515(6) 0.048(2) Uani 1 1 d .
H2B H 0.9189 0.6718 0.7060 0.058 Uiso 1 1 calc R
C3B C 0.9005(3) 0.7125(4) 0.6018(6) 0.048(2) Uani 1 1 d .
H3B H 0.9120 0.7472 0.6213 0.058 Uiso 1 1 calc R
C4B C 0.8790(3) 0.7066(4) 0.5188(5) 0.041(2) Uani 1 1 d .
C5B C 0.8634(3) 0.6534(3) 0.4947(5) 0.0369(19) Uani 1 1 d .
C6B C 0.8431(3) 0.6438(3) 0.4127(5) 0.0343(19) Uani 1 1 d .
C7B C 0.8394(4) 0.6870(3) 0.3589(6) 0.047(2) Uani 1 1 d .
H7B H 0.8267 0.6812 0.3037 0.057 Uiso 1 1 calc R
C8B C 0.8544(4) 0.7403(4) 0.3848(7) 0.059(3) Uani 1 1 d .
H8B H 0.8505 0.7701 0.3474 0.071 Uiso 1 1 calc R
C9B C 0.8743(4) 0.7493(4) 0.4632(6) 0.052(2) Uani 1 1 d .
H9B H 0.8850 0.7850 0.4794 0.063 Uiso 1 1 calc R
C10B C 0.8030(3) 0.5306(3) 0.2907(4) 0.0287(18) Uani 1 1 d .
C11B C 0.7896(3) 0.5294(3) 0.1993(4) 0.0298(18) Uani 1 1 d .
C12B C 0.8313(3) 0.5291(3) 0.1393(5) 0.0342(19) Uani 1 1 d .
C13B C 0.8167(3) 0.5231(3) 0.0565(5) 0.038(2) Uani 1 1 d .
H13B H 0.8441 0.5218 0.0147 0.046 Uiso 1 1 calc R
C14B C 0.7633(4) 0.5193(4) 0.0349(5) 0.044(2) Uani 1 1 d .
H14B H 0.7532 0.5151 -0.0218 0.053 Uiso 1 1 calc R
C15B C 0.7242(3) 0.5213(3) 0.0956(5) 0.038(2) Uani 1 1 d .
H15B H 0.6869 0.5192 0.0799 0.045 Uiso 1 1 calc R
C16B C 0.8900(3) 0.5344(4) 0.1650(5) 0.047(2) Uani 1 1 d .
H16D H 0.8943 0.5665 0.2008 0.070 Uiso 1 1 calc GR
H16E H 0.9129 0.5385 0.1154 0.070 Uiso 1 1 calc GR
H16F H 0.9011 0.5017 0.1957 0.070 Uiso 1 1 calc GR
C17B C 0.8085(3) 0.4812(3) 0.3339(5) 0.0321(18) Uani 1 1 d .
C18B C 0.8023(4) 0.4279(3) 0.2866(5) 0.043(2) Uani 1 1 d .
H18C H 0.8261 0.4291 0.2368 0.051 Uiso 1 1 calc R
H18D H 0.7641 0.4249 0.2670 0.051 Uiso 1 1 calc R
C19B C 0.8162(4) 0.3773(3) 0.3370(5) 0.041(2) Uani 1 1 d .
H19C H 0.8543 0.3804 0.3571 0.049 Uiso 1 1 calc R
H19D H 0.7922 0.3759 0.3865 0.049 Uiso 1 1 calc R
C20B C 0.8104(4) 0.3245(4) 0.2892(6) 0.058(3) Uani 1 1 d .
H20C H 0.7730 0.3223 0.2664 0.070 Uiso 1 1 calc R
H20D H 0.8360 0.3250 0.2416 0.070 Uiso 1 1 calc R
C21B C 0.8212(5) 0.2746(4) 0.3409(7) 0.066(3) Uani 1 1 d .
H21D H 0.8156 0.2419 0.3068 0.099 Uiso 1 1 calc GR
H21E H 0.7962 0.2739 0.3885 0.099 Uiso 1 1 calc GR
H21F H 0.8589 0.2753 0.3610 0.099 Uiso 1 1 calc GR
C22B C 0.9236(4) 0.4775(4) 0.5922(6) 0.044(2) Uani 1 1 d .
C23B C 0.9707(4) 0.4635(4) 0.6412(8) 0.074(3) Uani 1 1 d .
H23D H 0.9851 0.4282 0.6227 0.111 Uiso 1 1 calc GR
H23E H 0.9604 0.4612 0.7001 0.111 Uiso 1 1 calc GR
H23F H 0.9988 0.4916 0.6342 0.111 Uiso 1 1 calc GR
Cl1S Cl 0.38310(10) 0.52249(11) 0.41075(16) 0.0561(6) Uani 1 1 d .
O1S O 0.3275(3) 0.5300(4) 0.3933(5) 0.089(3) Uani 1 1 d .
O2S O 0.4091(3) 0.4990(3) 0.3411(4) 0.071(2) Uani 1 1 d .
O3S O 0.4105(4) 0.5692(3) 0.4354(6) 0.105(3) Uani 1 1 d .
O4S O 0.3871(3) 0.4835(3) 0.4794(4) 0.084(2) Uani 1 1 d .
Cl1R Cl 0.44543(12) 0.10953(11) 0.65235(15) 0.0610(7) Uani 1 1 d .
O1R O 0.4760(5) 0.0949(5) 0.7220(5) 0.137(4) Uani 1 1 d .
O2R O 0.4514(4) 0.1661(3) 0.6400(5) 0.085(2) Uani 1 1 d .
O3R O 0.4647(4) 0.0818(3) 0.5795(5) 0.095(3) Uani 1 1 d .
O4R O 0.3913(4) 0.0996(5) 0.6657(6) 0.128(4) Uani 1 1 d .

loop_
_atom_site_aniso_label
_atom_site_aniso_U_11
_atom_site_aniso_U_22
_atom_site_aniso_U_33
_atom_site_aniso_U_23
_atom_site_aniso_U_13
_atom_site_aniso_U_12
Zn1A 0.0332(5) 0.0336(5) 0.0265(5) 0.0009(4) -0.0034(4) 0.0007(4)
O1A 0.043(3) 0.035(3) 0.024(3) 0.000(2) -0.008(3) -0.005(3)
N1A 0.034(4) 0.034(4) 0.033(4) 0.000(3) 0.002(3) 0.002(3)
N2A 0.033(4) 0.029(4) 0.025(4) 0.000(3) 0.005(3) 0.000(3)
N3A 0.030(4) 0.033(4) 0.025(3) 0.003(3) -0.001(3) 0.004(3)
N4A 0.035(4) 0.044(4) 0.021(3) -0.003(3) -0.003(3) -0.001(3)
N5A 0.041(5) 0.047(5) 0.036(4) 0.002(3) -0.003(4) -0.008(4)
C1A 0.043(6) 0.053(6) 0.038(5) 0.018(4) -0.002(4) 0.004(4)
C2A 0.045(5) 0.065(7) 0.041(5) 0.022(5) -0.002(4) 0.011(5)
C3A 0.040(5) 0.044(6) 0.054(6) 0.028(5) 0.015(5) 0.014(4)
C4A 0.047(5) 0.038(5) 0.040(5) 0.011(4) 0.013(4) 0.010(4)
C5A 0.027(4) 0.038(5) 0.036(4) 0.005(4) 0.012(4) 0.008(3)
C6A 0.037(5) 0.029(4) 0.037(5) 0.002(4) 0.012(4) 0.002(3)
C7A 0.071(7) 0.037(5) 0.039(5) -0.006(4) 0.011(5) -0.003(5)
C8A 0.084(8) 0.036(6) 0.054(7) -0.012(5) 0.017(6) 0.001(5)
C9A 0.077(7) 0.032(5) 0.062(6) 0.010(5) 0.018(6) 0.005(5)
C10A 0.029(4) 0.033(5) 0.028(4) -0.003(4) 0.001(3) 0.004(4)
C11A 0.036(5) 0.030(5) 0.026(4) 0.000(3) -0.005(4) -0.009(4)
C12A 0.037(4) 0.040(5) 0.028(4) -0.002(4) -0.002(4) -0.003(4)
C13A 0.045(6) 0.047(5) 0.042(5) 0.002(4) 0.005(4) -0.004(4)
C14A 0.055(6) 0.037(5) 0.025(4) 0.001(4) -0.006(4) 0.001(4)
C15A 0.034(5) 0.048(5) 0.031(5) -0.001(4) -0.012(4) -0.004(4)
C16A 0.038(5) 0.090(8) 0.049(6) -0.009(6) 0.002(5) 0.008(6)
C17A 0.025(4) 0.035(4) 0.030(5) 0.003(4) 0.001(3) 0.001(3)
C18A 0.040(5) 0.036(5) 0.036(5) -0.002(4) -0.006(4) 0.000(4)
C19A 0.045(5) 0.037(5) 0.036(5) -0.001(4) -0.003(4) -0.002(4)
C20A 0.062(6) 0.040(5) 0.050(5) 0.003(5) -0.001(5) -0.002(4)
C21A 0.094(9) 0.044(6) 0.084(8) -0.003(6) -0.019(7) -0.021(6)
C22A 0.041(5) 0.037(5) 0.037(5) 0.005(4) -0.006(4) -0.005(4)
C23A 0.046(6) 0.052(6) 0.052(5) -0.005(5) -0.014(5) -0.005(4)
Zn1B 0.0381(5) 0.0415(5) 0.0283(5) -0.0004(4) -0.0033(4) -0.0011(4)
O1B 0.046(3) 0.035(3) 0.031(3) 0.000(3) -0.010(3) 0.003(3)
N1B 0.037(4) 0.040(4) 0.034(4) -0.002(3) 0.001(3) -0.007(3)
N2B 0.036(4) 0.032(4) 0.028(4) -0.001(3) -0.002(3) -0.002(3)
N3B 0.034(4) 0.036(4) 0.025(3) -0.004(3) -0.003(3) 0.001(3)
N4B 0.033(4) 0.036(4) 0.021(3) -0.002(3) -0.004(3) 0.003(3)
N5B 0.040(5) 0.065(6) 0.042(4) -0.001(4) -0.006(4) 0.010(4)
C1B 0.042(5) 0.065(6) 0.037(5) -0.003(5) -0.009(4) -0.006(5)
C2B 0.045(5) 0.061(6) 0.039(5) -0.011(5) -0.009(4) -0.011(5)
C3B 0.039(5) 0.055(6) 0.050(6) -0.019(5) 0.012(4) -0.016(4)
C4B 0.038(5) 0.046(5) 0.040(5) -0.002(4) 0.002(4) -0.010(4)
C5B 0.037(5) 0.042(5) 0.032(5) -0.007(4) 0.006(4) -0.005(4)
C6B 0.033(5) 0.036(5) 0.035(5) 0.000(4) 0.006(4) -0.001(4)
C7B 0.060(6) 0.046(6) 0.036(5) 0.000(4) 0.005(4) -0.008(5)
C8B 0.076(8) 0.044(6) 0.057(7) 0.008(5) 0.009(6) -0.013(5)
C9B 0.062(7) 0.047(6) 0.048(6) -0.008(5) 0.008(5) -0.016(5)
C10B 0.027(4) 0.031(5) 0.028(4) -0.001(4) -0.004(3) 0.005(3)
C11B 0.034(5) 0.030(4) 0.025(4) -0.001(4) -0.001(3) 0.001(3)
C12B 0.033(5) 0.037(5) 0.033(4) -0.002(4) 0.001(4) 0.000(4)
C13B 0.041(5) 0.046(5) 0.029(4) -0.008(4) 0.010(4) 0.008(4)
C14B 0.058(6) 0.048(5) 0.027(4) -0.006(4) 0.000(4) 0.003(4)
C15B 0.037(5) 0.036(5) 0.041(5) -0.001(4) -0.009(4) 0.006(4)
C16B 0.032(5) 0.066(6) 0.042(5) -0.005(5) 0.002(4) 0.001(4)
C17B 0.023(4) 0.045(5) 0.028(4) -0.006(4) 0.000(3) 0.005(3)
C18B 0.053(6) 0.038(5) 0.038(5) -0.003(4) -0.011(4) 0.002(4)
C19B 0.045(5) 0.035(5) 0.043(5) 0.000(4) -0.007(4) 0.004(4)
C20B 0.091(8) 0.034(5) 0.051(6) -0.008(5) -0.008(5) 0.014(5)
C21B 0.077(7) 0.040(6) 0.081(8) 0.002(5) -0.002(7) 0.009(5)
C22B 0.046(6) 0.043(5) 0.045(6) -0.002(4) -0.003(5) 0.007(4)
C23B 0.054(7) 0.069(7) 0.099(9) -0.017(7) -0.032(6) 0.011(6)
Cl1S 0.0448(14) 0.0712(17) 0.0522(15) -0.0122(13) 0.0001(12) -0.0002(12)
O1S 0.045(4) 0.124(7) 0.099(6) -0.013(5) -0.005(4) 0.032(5)
O2S 0.054(4) 0.108(6) 0.051(4) -0.015(4) 0.006(4) 0.017(4)
O3S 0.131(8) 0.075(6) 0.109(7) -0.025(5) -0.008(6) -0.024(5)
O4S 0.094(6) 0.106(6) 0.052(4) 0.010(4) 0.001(4) -0.016(5)
Cl1R 0.081(2) 0.0576(16) 0.0447(14) 0.0007(12) 0.0165(14) -0.0015(14)
O1R 0.155(9) 0.198(11) 0.060(6) 0.042(6) 0.019(6) 0.091(9)
O2R 0.130(7) 0.056(5) 0.070(5) -0.017(4) 0.013(5) 0.006(5)
O3R 0.171(9) 0.042(4) 0.071(5) -0.002(4) 0.050(6) 0.006(5)
O4R 0.107(8) 0.191(11) 0.088(7) -0.022(7) 0.039(6) -0.046(7)

loop_
_atom_type_symbol
_atom_type_description
_atom_type_scat_dispersion_real
_atom_type_scat_dispersion_imag
_atom_type_scat_source
C C 0.0033 0.0016 'International Tables Vol C Tables 4.2.6.8 and 6.1.1.4'
H H 0.0000 0.0000 'International Tables Vol C Tables 4.2.6.8 and 6.1.1.4'
Cl Cl 0.1484 0.1585 'International Tables Vol C Tables 4.2.6.8 and 6.1.1.4'
N N 0.0061 0.0033 'International Tables Vol C Tables 4.2.6.8 and 6.1.1.4'
O O 0.0106 0.0060 'International Tables Vol C Tables 4.2.6.8 and 6.1.1.4'
Zn Zn 0.2839 1.4301 'International Tables Vol C Tables 4.2.6.8 and 6.1.1.4'

loop_
_geom_angle_atom_site_label_1
_geom_angle_atom_site_label_2
_geom_angle_atom_site_label_3
_geom_angle
O1A Zn1A N1A 155.4(2)
O1A Zn1A N5A 87.8(2)
O1A Zn1A N4B 105.0(2)
N2A Zn1A O1A 85.1(2)
N2A Zn1A N1A 79.7(2)
N2A Zn1A N5A 139.4(3)
N2A Zn1A N4B 119.8(2)
N5A Zn1A N1A 91.1(3)
N4B Zn1A N1A 99.4(3)
N4B Zn1A N5A 100.7(3)
C17A O1A Zn1A 129.8(5)
C1A N1A Zn1A 130.3(6)
C1A N1A C5A 117.7(7)
C5A N1A Zn1A 111.6(5)
N3A N2A Zn1A 132.1(5)
N3A N2A C6A 114.7(6)
C6A N2A Zn1A 113.3(5)
N2A N3A C10A 120.7(6)
C11A N4A C15A 119.0(7)
C11A N4A Zn1B 122.6(5)
C15A N4A Zn1B 117.9(5)
C22A N5A Zn1A 172.4(7)
N1A C1A H1A 117.9
N1A C1A C2A 124.3(9)
C2A C1A H1A 117.9
C1A C2A H2A 120.9
C3A C2A C1A 118.2(8)
C3A C2A H2A 120.9
C2A C3A H3A 119.6
C2A C3A C4A 120.8(8)
C4A C3A H3A 119.6
C3A C4A C5A 116.1(8)
C3A C4A C9A 124.5(8)
C9A C4A C5A 119.4(8)
N1A C5A C4A 122.8(7)
N1A C5A C6A 118.2(7)
C6A C5A C4A 119.0(7)
N2A C6A C5A 115.2(7)
C7A C6A N2A 125.0(8)
C7A C6A C5A 119.8(8)
C6A C7A H7A 119.9
C6A C7A C8A 120.1(9)
C8A C7A H7A 119.9
C7A C8A H8A 119.2
C9A C8A C7A 121.7(9)
C9A C8A H8A 119.2
C4A C9A H9A 120.0
C8A C9A C4A 119.9(8)
C8A C9A H9A 120.0
N3A C10A C11A 112.7(7)
N3A C10A C17A 128.0(7)
C17A C10A C11A 119.0(7)
N4A C11A C10A 117.9(7)
N4A C11A C12A 120.8(7)
C12A C11A C10A 121.3(7)
C11A C12A C16A 122.3(7)
C13A C12A C11A 118.3(8)
C13A C12A C16A 119.5(8)
C12A C13A H13A 120.1
C14A C13A C12A 119.9(8)
C14A C13A H13A 120.1
C13A C14A H14A 120.5
C13A C14A C15A 119.0(8)
C15A C14A H14A 120.5
N4A C15A C14A 122.9(8)
N4A C15A H15A 118.6
C14A C15A H15A 118.6
C12A C16A H16A 109.5
C12A C16A H16B 109.5
C12A C16A H16C 109.5
H16A C16A H16B 109.5
H16A C16A H16C 109.5
H16B C16A H16C 109.5
O1A C17A C10A 123.4(7)
O1A C17A C18A 116.5(7)
C10A C17A C18A 120.0(7)
C17A C18A H18A 108.9
C17A C18A H18B 108.9
C17A C18A C19A 113.4(6)
H18A C18A H18B 107.7
C19A C18A H18A 108.9
C19A C18A H18B 108.9
C18A C19A H19A 108.8
C18A C19A H19B 108.8
H19A C19A H19B 107.7
C20A C19A C18A 113.8(7)
C20A C19A H19A 108.8
C20A C19A H19B 108.8
C19A C20A H20A 109.4
C19A C20A H20B 109.4
C19A C20A C21A 111.1(7)
H20A C20A H20B 108.0
C21A C20A H20A 109.4
C21A C20A H20B 109.4
C20A C21A H21A 109.5
C20A C21A H21B 109.5
C20A C21A H21C 109.5
H21A C21A H21B 109.5
H21A C21A H21C 109.5
H21B C21A H21C 109.5
N5A C22A C23A 178.4(10)
C22A C23A H23A 109.5
C22A C23A H23B 109.5
C22A C23A H23C 109.5
H23A C23A H23B 109.5
H23A C23A H23C 109.5
H23B C23A H23C 109.5
N4A Zn1B O1B 104.0(2)
N4A Zn1B N1B 101.6(3)
N4A Zn1B N2B 127.0(3)
N4A Zn1B N5B 98.3(3)
O1B Zn1B N1B 154.4(2)
O1B Zn1B N5B 87.5(3)
N2B Zn1B O1B 85.5(2)
N2B Zn1B N1B 79.5(3)
N2B Zn1B N5B 134.5(3)
N5B Zn1B N1B 88.4(3)
C17B O1B Zn1B 128.2(5)
C1B N1B Zn1B 129.7(6)
C1B N1B C5B 118.6(8)
C5B N1B Zn1B 111.3(5)
N3B N2B Zn1B 131.3(5)
N3B N2B C6B 114.1(6)
C6B N2B Zn1B 114.6(5)
N2B N3B C10B 120.2(6)
C11B N4B Zn1A 122.8(5)
C11B N4B C15B 118.9(7)
C15B N4B Zn1A 117.0(5)
C22B N5B Zn1B 163.1(8)
N1B C1B H1B 118.4
N1B C1B C2B 123.2(9)
C2B C1B H1B 118.4
C1B C2B H2B 120.1
C3B C2B C1B 119.8(8)
C3B C2B H2B 120.1
C2B C3B H3B 120.3
C2B C3B C4B 119.5(8)
C4B C3B H3B 120.3
C5B C4B C3B 116.5(8)
C9B C4B C3B 123.5(8)
C9B C4B C5B 120.1(8)
N1B C5B C4B 122.3(8)
N1B C5B C6B 117.7(7)
C4B C5B C6B 120.0(8)
N2B C6B C5B 115.6(7)
C7B C6B N2B 125.9(8)
C7B C6B C5B 118.5(8)
C6B C7B H7B 119.7
C6B C7B C8B 120.6(9)
C8B C7B H7B 119.7
C7B C8B H8B 119.7
C9B C8B C7B 120.7(9)
C9B C8B H8B 119.7
C4B C9B H9B 119.9
C8B C9B C4B 120.1(9)
C8B C9B H9B 119.9
N3B C10B C11B 112.0(7)
N3B C10B C17B 128.3(7)
C17B C10B C11B 119.0(7)
N4B C11B C10B 118.0(7)
N4B C11B C12B 121.4(7)
C12B C11B C10B 120.6(7)
C11B C12B C16B 120.5(7)
C13B C12B C11B 118.1(7)
C13B C12B C16B 121.3(7)
C12B C13B H13B 120.0
C14B C13B C12B 120.1(8)
C14B C13B H13B 120.0
C13B C14B H14B 120.2
C13B C14B C15B 119.5(8)
C15B C14B H14B 120.2
N4B C15B C14B 122.0(8)
N4B C15B H15B 119.0
C14B C15B H15B 119.0
C12B C16B H16D 109.5
C12B C16B H16E 109.5
C12B C16B H16F 109.5
H16D C16B H16E 109.5
H16D C16B H16F 109.5
H16E C16B H16F 109.5
O1B C17B C10B 124.3(7)
O1B C17B C18B 116.6(7)
C10B C17B C18B 119.1(7)
C17B C18B H18C 108.7
C17B C18B H18D 108.7
C17B C18B C19B 114.4(7)
H18C C18B H18D 107.6
C19B C18B H18C 108.7
C19B C18B H18D 108.7
C18B C19B H19C 108.7
C18B C19B H19D 108.7
H19C C19B H19D 107.6
C20B C19B C18B 114.0(7)
C20B C19B H19C 108.7
C20B C19B H19D 108.7
C19B C20B H20C 108.8
C19B C20B H20D 108.8
H20C C20B H20D 107.7
C21B C20B C19B 113.6(8)
C21B C20B H20C 108.8
C21B C20B H20D 108.8
C20B C21B H21D 109.5
C20B C21B H21E 109.5
C20B C21B H21F 109.5
H21D C21B H21E 109.5
H21D C21B H21F 109.5
H21E C21B H21F 109.5
N5B C22B C23B 176.6(11)
C22B C23B H23D 109.5
C22B C23B H23E 109.5
C22B C23B H23F 109.5
H23D C23B H23E 109.5
H23D C23B H23F 109.5
H23E C23B H23F 109.5
O1S Cl1S O2S 109.6(5)
O1S Cl1S O4S 107.5(5)
O2S Cl1S O4S 107.4(5)
O3S Cl1S O1S 114.8(6)
O3S Cl1S O2S 110.2(5)
O3S Cl1S O4S 107.1(5)
O1R Cl1R O2R 108.2(7)
O1R Cl1R O3R 110.8(6)
O2R Cl1R O3R 108.6(4)
O4R Cl1R O1R 110.6(7)
O4R Cl1R O2R 107.3(7)
O4R Cl1R O3R 111.3(6)

loop_
_geom_bond_atom_site_label_1
_geom_bond_atom_site_label_2
_geom_bond_distance
Zn1A O1A 2.040(5)
Zn1A N1A 2.122(6)
Zn1A N2A 2.038(6)
Zn1A N5A 2.104(7)
Zn1A N4B 2.044(6)
O1A C17A 1.258(9)
N1A C1A 1.319(10)
N1A C5A 1.343(10)
N2A N3A 1.298(8)
N2A C6A 1.411(10)
N3A C10A 1.345(10)
N4A C11A 1.339(9)
N4A C15A 1.353(9)
N4A Zn1B 2.029(6)
N5A C22A 1.105(10)
C1A H1A 0.9500
C1A C2A 1.380(12)
C2A H2A 0.9500
C2A C3A 1.368(13)
C3A H3A 0.9500
C3A C4A 1.388(12)
C4A C5A 1.432(11)
C4A C9A 1.393(12)
C5A C6A 1.428(11)
C6A C7A 1.371(11)
C7A H7A 0.9500
C7A C8A 1.399(13)
C8A H8A 0.9500
C8A C9A 1.374(13)
C9A H9A 0.9500
C10A C11A 1.499(10)
C10A C17A 1.420(11)
C11A C12A 1.404(11)
C12A C13A 1.402(11)
C12A C16A 1.513(12)
C13A H13A 0.9500
C13A C14A 1.359(12)
C14A H14A 0.9500
C14A C15A 1.364(11)
C15A H15A 0.9500
C16A H16A 0.9800
C16A H16B 0.9800
C16A H16C 0.9800
C17A C18A 1.504(11)
C18A H18A 0.9900
C18A H18B 0.9900
C18A C19A 1.540(10)
C19A H19A 0.9900
C19A H19B 0.9900
C19A C20A 1.510(11)
C20A H20A 0.9900
C20A H20B 0.9900
C20A C21A 1.523(12)
C21A H21A 0.9800
C21A H21B 0.9800
C21A H21C 0.9800
C22A C23A 1.458(12)
C23A H23A 0.9800
C23A H23B 0.9800
C23A H23C 0.9800
Zn1B O1B 2.046(5)
Zn1B N1B 2.142(7)
Zn1B N2B 2.032(6)
Zn1B N5B 2.113(8)
O1B C17B 1.262(9)
N1B C1B 1.312(10)
N1B C5B 1.368(10)
N2B N3B 1.309(8)
N2B C6B 1.405(10)
N3B C10B 1.343(10)
N4B C11B 1.337(9)
N4B C15B 1.357(10)
N5B C22B 1.104(10)
C1B H1B 0.9500
C1B C2B 1.401(12)
C2B H2B 0.9500
C2B C3B 1.347(13)
C3B H3B 0.9500
C3B C4B 1.441(12)
C4B C5B 1.414(11)
C4B C9B 1.382(12)
C5B C6B 1.427(11)
C6B C7B 1.371(11)
C7B H7B 0.9500
C7B C8B 1.422(13)
C8B H8B 0.9500
C8B C9B 1.368(13)
C9B H9B 0.9500
C10B C11B 1.505(10)
C10B C17B 1.403(11)
C11B C12B 1.405(10)
C12B C13B 1.385(11)
C12B C16B 1.505(11)
C13B H13B 0.9500
C13B C14B 1.358(12)
C14B H14B 0.9500
C14B C15B 1.368(12)
C15B H15B 0.9500
C16B H16D 0.9800
C16B H16E 0.9800
C16B H16F 0.9800
C17B C18B 1.520(11)
C18B H18C 0.9900
C18B H18D 0.9900
C18B C19B 1.523(11)
C19B H19C 0.9900
C19B H19D 0.9900
C19B C20B 1.512(11)
C20B H20C 0.9900
C20B H20D 0.9900
C20B C21B 1.503(12)
C21B H21D 0.9800
C21B H21E 0.9800
C21B H21F 0.9800
C22B C23B 1.440(13)
C23B H23D 0.9800
C23B H23E 0.9800
C23B H23F 0.9800
Cl1S O1S 1.404(7)
Cl1S O2S 1.411(7)
Cl1S O3S 1.385(8)
Cl1S O4S 1.463(8)
Cl1R O1R 1.394(9)
Cl1R O2R 1.410(8)
Cl1R O3R 1.433(7)
Cl1R O4R 1.367(10)

loop_
_geom_torsion_atom_site_label_1
_geom_torsion_atom_site_label_2
_geom_torsion_atom_site_label_3
_geom_torsion_atom_site_label_4
_geom_torsion
Zn1A O1A C17A C10A 3.9(11)
Zn1A O1A C17A C18A -174.6(5)
Zn1A N1A C1A C2A -171.9(6)
Zn1A N1A C5A C4A 172.7(6)
Zn1A N1A C5A C6A -9.7(8)
Zn1A N2A N3A C10A -3.2(10)
Zn1A N2A C6A C5A 11.1(8)
Zn1A N2A C6A C7A -167.6(7)
Zn1A N4B C11B C10B 17.7(10)
Zn1A N4B C11B C12B -164.9(6)
Zn1A N4B C15B C14B 167.6(6)
O1A C17A C18A C19A -10.4(10)
N1A C1A C2A C3A 0.8(13)
N1A C5A C6A N2A -0.6(10)
N1A C5A C6A C7A 178.2(7)
N2A N3A C10A C11A -179.3(6)
N2A N3A C10A C17A -5.7(12)
N2A C6A C7A C8A -178.1(8)
N3A N2A C6A C5A -169.5(6)
N3A N2A C6A C7A 11.8(11)
N3A C10A C11A N4A -89.7(9)
N3A C10A C11A C12A 88.5(9)
N3A C10A C17A O1A 5.3(12)
N3A C10A C17A C18A -176.2(7)
N4A C11A C12A C13A -5.2(12)
N4A C11A C12A C16A 175.2(8)
C1A N1A C5A C4A -1.1(11)
C1A N1A C5A C6A 176.5(7)
C1A C2A C3A C4A -1.4(13)
C2A C3A C4A C5A 0.8(12)
C2A C3A C4A C9A -179.7(9)
C3A C4A C5A N1A 0.5(11)
C3A C4A C5A C6A -177.1(7)
C3A C4A C9A C8A 178.7(9)
C4A C5A C6A N2A 177.2(6)
C4A C5A C6A C7A -4.1(11)
C5A N1A C1A C2A 0.4(12)
C5A C4A C9A C8A -1.8(13)
C5A C6A C7A C8A 3.3(13)
C6A N2A N3A C10A 177.6(6)
C6A C7A C8A C9A -1.7(15)
C7A C8A C9A C4A 0.9(15)
C9A C4A C5A N1A -179.1(8)
C9A C4A C5A C6A 3.3(11)
C10A C11A C12A C13A 176.6(8)
C10A C11A C12A C16A -3.0(13)
C10A C17A C18A C19A 171.0(7)
C11A N4A C15A C14A -1.6(12)
C11A C10A C17A O1A 178.7(7)
C11A C10A C17A C18A -2.9(10)
C11A C12A C13A C14A 2.0(13)
C12A C13A C14A C15A 1.3(13)
C13A C14A C15A N4A -1.5(13)
C15A N4A C11A C10A -176.7(7)
C15A N4A C11A C12A 5.0(11)
C16A C12A C13A C14A -178.4(8)
C17A C10A C11A N4A 96.0(9)
C17A C10A C11A C12A -85.8(10)
C17A C18A C19A C20A 177.3(7)
C18A C19A C20A C21A 175.9(8)
Zn1B N4A C11A C10A 11.6(10)
Zn1B N4A C11A C12A -166.7(6)
Zn1B N4A C15A C14A 170.5(6)
Zn1B O1B C17B C10B 6.0(11)
Zn1B O1B C17B C18B -176.7(5)
Zn1B N1B C1B C2B -171.7(6)
Zn1B N1B C5B C4B 171.5(6)
Zn1B N1B C5B C6B -8.3(8)
Zn1B N2B N3B C10B -6.5(11)
Zn1B N2B C6B C5B 8.9(8)
Zn1B N2B C6B C7B -171.0(7)
O1B C17B C18B C19B -5.0(11)
N1B C1B C2B C3B 1.0(14)
N1B C5B C6B N2B 0.0(10)
N1B C5B C6B C7B 179.9(7)
N2B N3B C10B C11B -179.2(7)
N2B N3B C10B C17B -8.2(12)
N2B C6B C7B C8B 178.6(8)
N3B N2B C6B C5B -173.6(7)
N3B N2B C6B C7B 6.4(11)
N3B C10B C11B N4B -102.1(8)
N3B C10B C11B C12B 80.5(9)
N3B C10B C17B O1B 8.5(12)
N3B C10B C17B C18B -168.7(8)
N4B C11B C12B C13B -2.9(11)
N4B C11B C12B C16B 178.0(8)
C1B N1B C5B C4B -1.9(12)
C1B N1B C5B C6B 178.3(8)
C1B C2B C3B C4B -0.9(13)
C2B C3B C4B C5B -0.5(12)
C2B C3B C4B C9B -179.1(9)
C3B C4B C5B N1B 2.0(12)
C3B C4B C5B C6B -178.3(7)
C3B C4B C9B C8B 178.8(9)
C4B C5B C6B N2B -179.8(7)
C4B C5B C6B C7B 0.2(12)
C5B N1B C1B C2B 0.4(13)
C5B C4B C9B C8B 0.3(14)
C5B C6B C7B C8B -1.4(13)
C6B N2B N3B C10B 176.6(6)
C6B C7B C8B C9B 2.1(15)
C7B C8B C9B C4B -1.5(15)
C9B C4B C5B N1B -179.4(8)
C9B C4B C5B C6B 0.4(12)
C10B C11B C12B C13B 174.5(8)
C10B C11B C12B C16B -4.7(12)
C10B C17B C18B C19B 172.5(7)
C11B N4B C15B C14B 0.0(12)
C11B C10B C17B O1B 178.9(7)
C11B C10B C17B C18B 1.7(10)
C11B C12B C13B C14B 1.8(12)
C12B C13B C14B C15B 0.0(13)
C13B C14B C15B N4B -1.0(13)
C15B N4B C11B C10B -175.5(7)
C15B N4B C11B C12B 1.9(11)
C16B C12B C13B C14B -179.0(8)
C17B C10B C11B N4B 86.0(9)
C17B C10B C11B C12B -91.4(9)
C17B C18B C19B C20B -179.5(8)
C18B C19B C20B C21B -176.8(8)
